data_2103170
loop_
_publ_author_name
'Marsh, Richard E.'
'Kapon, Moshe'
'Hu, Shengzhi'
'Herbstein, Frank H.'

_publ_section_title
;
 Some 60 new space-group corrections
;
_journal_issue 1
_journal_name_full 'Acta Crystallographica Section B'
_journal_page_first 62
_journal_page_last 77
_journal_paper_doi 10.1107/S0108768101017128
_journal_volume 58
_journal_year 2002
_chemical_formula_moiety 'C30 H52 S8'
_chemical_formula_sum 'C30 H52 S8'
_chemical_name_systematic Tetrakis(hexylthio)tetrathiafulvalene
_space_group_IT_number 15
_symmetry_cell_setting monoclinic
_symmetry_space_group_name_Hall '-C 2yc'
_symmetry_space_group_name_H-M 'C 1 2/c 1'
_cell_angle_alpha 89.98
_cell_angle_beta 93.31
_cell_angle_gamma 90.01
_cell_formula_units_Z 4
_cell_length_a 36.620
_cell_length_b 5.498
_cell_length_c 18.470
_cell_volume 3712.486
_cod_data_source_file bm0047.cif
_cod_data_source_block CSD_CIF_Table_9S
_cod_depositor_comments
;
 Adding the _chemical_formula_moiety and _chemical_formula_sum data items
 after consulting the original publication.

 Antanas Vaitkus,
 2017-08-03
;
_cod_original_sg_symbol_H-M ' C2/c  '
_cod_database_code 2103170

loop_
_symmetry_equiv_pos_as_xyz
'x, y, z'
'-x, y, -z+1/2'
'x+1/2, y+1/2, z'
'-x+1/2, y+1/2, -z+1/2'
'-x, -y, -z'
'x, -y, z-1/2'
'-x+1/2, -y+1/2, -z'
'x+1/2, -y+1/2, z-1/2'

loop_
_atom_site_label
_atom_site_fract_x
_atom_site_fract_y
_atom_site_fract_z
S1 .2888 -.0435 .5274
S2 .2552 .1301 .3878
S3 .3349 -.4172 .4602
S4 .2949 -.2374 .3010
C1 .2595 .1654 .4828
C2 .3035 -.1799 .4486
C3 .2879 -.1015 .3844
C4 .3758 -.2452 .4912
C5 .3902 -.0903 .4404
C6 .4256 .0328 .4653
C7 .4418 .1646 .4070
C8 .4768 .2512 .4168
C9 .4926 .3780 .3666
C10 .3040 .0216 .2426
C11 .3392 .1578 .2647
C12 .3492 .3313 .2033
C13 .3835 .4784 .2254
C14 .3941 .6538 .1646
C15 .4270 .8080 .1880

loop_
_atom_type_symbol
C
S
